data_4035477
loop_
_publ_author_name
'Ji, Lei'
'Krummenacher, Ivo'
'Friedrich, Alexandra'
'Lorbach, Andreas'
'Haehnel, Martin'
'Edkins, Katharina'
'Braunschweig, Holger'
'Marder, Todd B.'

_publ_section_title
;
 Synthesis, Photophysical, and Electrochemical Properties of Pyrenes
 Substituted with Donors or Acceptors at the 4- or 4,9-Positions.
;
_journal_issue 7
_journal_name_full 'The Journal of organic chemistry'
_journal_page_first 3599
_journal_page_last 3606
_journal_paper_doi 10.1021/acs.joc.7b03227
_journal_volume 83
_journal_year 2018
_chemical_formula_moiety 'C36 H48 B2 O4'
_chemical_formula_sum 'C36 H48 B2 O4'
_chemical_formula_weight 566.36
_space_group_crystal_system monoclinic
_space_group_IT_number 14
_space_group_name_Hall '-P 2yn'
_space_group_name_H-M_alt 'P 1 21/n 1'
_atom_sites_solution_hydrogens geom
_atom_sites_solution_primary iterative
_atom_sites_solution_secondary difmap
_audit_creation_date 2017-09-26
_audit_creation_method SHELXL-2014/7
_cell_angle_alpha 90
_cell_angle_beta 105.10(3)
_cell_angle_gamma 90
_cell_formula_units_Z 2
_cell_length_a 10.873(9)
_cell_length_b 11.235(8)
_cell_length_c 13.671(12)
_cell_measurement_reflns_used 7270
_cell_measurement_temperature 100(2)
_cell_measurement_theta_max 27.42
_cell_measurement_theta_min 2.66
_cell_volume 1612(2)
_computing_cell_refinement 'Saint+ ver. V8.30C (Bruker AXS)'
_computing_data_collection 'APEX2 ver. 2014.9 (Bruker AXS)'
_computing_data_reduction 'Saint+ ver. V8.30C (Bruker AXS)'
_computing_molecular_graphics 'ShelXLe (Huebschle et all, 2011)'
_computing_publication_material 'SHELXL-2014/7 (Sheldrick, 2014)'
_computing_structure_refinement 'SHELXL-2014/7 (Sheldrick, 2014)'
_computing_structure_solution 'SHELXT (Sheldrick, 2014)'
_diffrn_ambient_temperature 100(2)
_diffrn_detector 'CMOS area detector (Photon 100)'
_diffrn_detector_area_resol_mean 10.24
_diffrn_measured_fraction_theta_full 0.999
_diffrn_measured_fraction_theta_max 0.999
_diffrn_measurement_device_type 'Bruker D8 Quest'
_diffrn_measurement_method '\f and \w scans'
_diffrn_radiation_monochromator 'multi-layer mirror'
_diffrn_radiation_type MoK\a
_diffrn_radiation_wavelength 0.71073
_diffrn_reflns_av_R_equivalents 0.0386
_diffrn_reflns_av_unetI/netI 0.0234
_diffrn_reflns_Laue_measured_fraction_full 0.999
_diffrn_reflns_Laue_measured_fraction_max 0.999
_diffrn_reflns_limit_h_max 13
_diffrn_reflns_limit_h_min -13
_diffrn_reflns_limit_k_max 13
_diffrn_reflns_limit_k_min -13
_diffrn_reflns_limit_l_max 16
_diffrn_reflns_limit_l_min -16
_diffrn_reflns_number 20695
_diffrn_reflns_point_group_measured_fraction_full 0.999
_diffrn_reflns_point_group_measured_fraction_max 0.999
_diffrn_reflns_theta_full 25.998
_diffrn_reflns_theta_max 25.998
_diffrn_reflns_theta_min 2.381
_diffrn_source 'microfocus sealed tube (Incoatec ImS)'
_exptl_absorpt_coefficient_mu 0.073
_exptl_absorpt_correction_T_max 1.0000
_exptl_absorpt_correction_T_min 0.9225
_exptl_absorpt_correction_type analytical
_exptl_absorpt_process_details 'SadAbs 2012/1 (Bruker AXS)'
_exptl_crystal_colour 'clear colourless'
_exptl_crystal_colour_lustre clear
_exptl_crystal_colour_primary colourless
_exptl_crystal_density_diffrn 1.167
_exptl_crystal_description block
_exptl_crystal_F_000 612
_exptl_crystal_preparation 'cut and soaked in perfluoro polyether oil'
_exptl_crystal_recrystallization_method 'crystallised from DCM/hexanes'
_exptl_crystal_size_max 0.385
_exptl_crystal_size_mid 0.348
_exptl_crystal_size_min 0.123
_refine_diff_density_max 0.268
_refine_diff_density_min -0.405
_refine_diff_density_rms 0.084
_refine_ls_extinction_method none
_refine_ls_goodness_of_fit_ref 1.061
_refine_ls_hydrogen_treatment constr
_refine_ls_matrix_type full
_refine_ls_number_parameters 197
_refine_ls_number_reflns 3167
_refine_ls_number_restraints 0
_refine_ls_restrained_S_all 1.061
_refine_ls_R_factor_all 0.0546
_refine_ls_R_factor_gt 0.0462
_refine_ls_shift/su_max 0.009
_refine_ls_shift/su_mean 0.002
_refine_ls_structure_factor_coef Fsqd
_refine_ls_weighting_details 'w=1/[\s^2^(Fo^2^)+(0.0662P)^2^+0.6915P] where P=(Fo^2^+2Fc^2^)/3'
_refine_ls_weighting_scheme calc
_refine_ls_wR_factor_gt 0.1172
_refine_ls_wR_factor_ref 0.1232
_reflns_Friedel_coverage 0.000
_reflns_number_gt 2717
_reflns_number_total 3167
_reflns_threshold_expression 'I > 2\s(I)'
_cod_data_source_file jo7b03227_si_005.cif
_cod_data_source_block 13S081
_cod_original_sg_symbol_H-M 'P 21/n'
_cod_database_code 4035477
_shelx_shelxl_version_number 2014/7
_shelx_space_group_comment
;
The symmetry employed for this shelxl refinement is uniquely defined
by the following loop, which should always be used as a source of
symmetry information in preference to the above space-group names.
They are only intended as comments.
;
_shelx_estimated_absorpt_t_min 0.973
_shelx_estimated_absorpt_t_max 0.991

loop_
_space_group_symop_operation_xyz
'x, y, z'
'-x+1/2, y+1/2, -z+1/2'
'-x, -y, -z'
'x-1/2, -y-1/2, z-1/2'

loop_
_atom_site_label
_atom_site_type_symbol
_atom_site_fract_x
_atom_site_fract_y
_atom_site_fract_z
_atom_site_U_iso_or_equiv
_atom_site_adp_type
_atom_site_occupancy
_atom_site_site_symmetry_order
_atom_site_calc_flag
_atom_site_refinement_flags_posn
_atom_site_refinement_flags_adp
O1 O 0.55959(9) 0.27307(9) 0.23499(7) 0.0194(2) Uani 1 1 d . .
C1 C 0.26982(12) -0.08086(12) 0.33402(10) 0.0160(3) Uani 1 1 d . .
H1 H 0.1953 -0.1288 0.3214 0.019 Uiso 1 1 calc R U
O2 O 0.76466(9) 0.21873(8) 0.30704(7) 0.0191(2) Uani 1 1 d . .
C2 C 0.29771(13) -0.01970(12) 0.25447(10) 0.0154(3) Uani 1 1 d . .
C7 C 0.45921(12) -0.00249(11) 0.45068(10) 0.0126(3) Uani 1 1 d . .
C6 C 0.65188(12) 0.07368(11) 0.56858(10) 0.0139(3) Uani 1 1 d . .
C8 C 0.48708(12) 0.06243(11) 0.37094(10) 0.0128(3) Uani 1 1 d . .
C5 C 0.67898(12) 0.13647(11) 0.48605(10) 0.0147(3) Uani 1 1 d . .
H5 H 0.7551 0.1820 0.4983 0.018 Uiso 1 1 calc R U
C9 C 0.77178(14) 0.31172(12) 0.23517(11) 0.0196(3) Uani 1 1 d . .
B1 B 0.64086(15) 0.20959(13) 0.30891(12) 0.0158(3) Uani 1 1 d . .
C12 C 0.63337(14) 0.31591(13) 0.16700(11) 0.0206(3) Uani 1 1 d . .
C18 C 0.26545(15) 0.02544(15) 0.06897(11) 0.0277(4) Uani 1 1 d . .
H18A H 0.2796 0.1108 0.0821 0.041 Uiso 1 1 calc R U
H18B H 0.2069 0.0140 0.0018 0.041 Uiso 1 1 calc R U
H18C H 0.3468 -0.0135 0.0714 0.041 Uiso 1 1 calc R U
C17 C 0.08698(16) 0.0386(2) 0.14957(12) 0.0388(5) Uani 1 1 d . .
H17A H 0.0473 0.0020 0.1988 0.058 Uiso 1 1 calc R U
H17B H 0.0277 0.0353 0.0820 0.058 Uiso 1 1 calc R U
H17C H 0.1079 0.1218 0.1683 0.058 Uiso 1 1 calc R U
C16 C 0.17729(18) -0.15859(16) 0.12169(12) 0.0330(4) Uani 1 1 d . .
H16A H 0.2565 -0.2025 0.1266 0.049 Uiso 1 1 calc R U
H16B H 0.1229 -0.1639 0.0523 0.049 Uiso 1 1 calc R U
H16C H 0.1326 -0.1930 0.1687 0.049 Uiso 1 1 calc R U
C15 C 0.20807(13) -0.02864(13) 0.14888(10) 0.0189(3) Uani 1 1 d . .
C10 C 0.81033(15) 0.42327(13) 0.29671(12) 0.0252(3) Uani 1 1 d . .
H10A H 0.7442 0.4444 0.3305 0.038 Uiso 1 1 calc R U
H10B H 0.8209 0.4884 0.2519 0.038 Uiso 1 1 calc R U
H10C H 0.8910 0.4095 0.3477 0.038 Uiso 1 1 calc R U
C4 C 0.60119(12) 0.13408(11) 0.39111(10) 0.0137(3) Uani 1 1 d . .
C14 C 0.58655(16) 0.43825(14) 0.12961(13) 0.0285(4) Uani 1 1 d . .
H14A H 0.4979 0.4331 0.0891 0.043 Uiso 1 1 calc R U
H14B H 0.6396 0.4702 0.0878 0.043 Uiso 1 1 calc R U
H14C H 0.5916 0.4909 0.1877 0.043 Uiso 1 1 calc R U
C11 C 0.87145(16) 0.27772(14) 0.18127(13) 0.0296(4) Uani 1 1 d . .
H11A H 0.9558 0.2788 0.2295 0.044 Uiso 1 1 calc R U
H11B H 0.8697 0.3347 0.1266 0.044 Uiso 1 1 calc R U
H11C H 0.8535 0.1976 0.1527 0.044 Uiso 1 1 calc R U
C13 C 0.60843(18) 0.22943(15) 0.07952(12) 0.0325(4) Uani 1 1 d . .
H13A H 0.6415 0.1508 0.1042 0.049 Uiso 1 1 calc R U
H13B H 0.6511 0.2574 0.0289 0.049 Uiso 1 1 calc R U
H13C H 0.5165 0.2240 0.0487 0.049 Uiso 1 1 calc R U
C3 C 0.40565(12) 0.05151(11) 0.27477(10) 0.0141(3) Uani 1 1 d . .
H3 H 0.4245 0.0945 0.2206 0.017 Uiso 1 1 calc R U

loop_
_atom_site_aniso_label
_atom_site_aniso_U_11
_atom_site_aniso_U_22
_atom_site_aniso_U_33
_atom_site_aniso_U_23
_atom_site_aniso_U_13
_atom_site_aniso_U_12
O1 0.0199(5) 0.0214(5) 0.0178(5) 0.0071(4) 0.0065(4) -0.0016(4)
C1 0.0141(6) 0.0173(6) 0.0165(7) -0.0011(5) 0.0036(5) -0.0026(5)
O2 0.0203(5) 0.0173(5) 0.0218(5) 0.0069(4) 0.0092(4) -0.0001(4)
C2 0.0162(7) 0.0160(6) 0.0134(7) 0.0000(5) 0.0031(5) 0.0022(5)
C7 0.0146(6) 0.0108(6) 0.0129(7) 0.0001(5) 0.0047(5) 0.0025(5)
C6 0.0148(6) 0.0130(6) 0.0145(7) 0.0004(5) 0.0046(5) 0.0007(5)
C8 0.0141(6) 0.0106(6) 0.0147(7) 0.0007(5) 0.0054(5) 0.0029(5)
C5 0.0150(6) 0.0131(6) 0.0169(7) -0.0001(5) 0.0056(5) -0.0018(5)
C9 0.0257(8) 0.0151(7) 0.0212(7) 0.0049(5) 0.0117(6) -0.0014(6)
B1 0.0202(8) 0.0126(7) 0.0152(8) -0.0023(6) 0.0058(6) -0.0015(6)
C12 0.0263(8) 0.0209(7) 0.0171(7) 0.0052(6) 0.0102(6) -0.0035(6)
C18 0.0303(8) 0.0363(9) 0.0133(7) 0.0029(6) 0.0003(6) -0.0098(7)
C17 0.0252(8) 0.0678(13) 0.0185(8) -0.0002(8) -0.0029(7) 0.0156(8)
C16 0.0463(10) 0.0331(9) 0.0158(8) -0.0018(6) 0.0014(7) -0.0159(8)
C15 0.0182(7) 0.0252(7) 0.0123(7) 0.0003(5) 0.0023(5) -0.0022(6)
C10 0.0317(8) 0.0205(7) 0.0254(8) 0.0008(6) 0.0112(7) -0.0061(6)
C4 0.0161(6) 0.0112(6) 0.0147(7) 0.0013(5) 0.0059(5) 0.0012(5)
C14 0.0318(8) 0.0260(8) 0.0299(9) 0.0136(7) 0.0119(7) 0.0019(6)
C11 0.0324(9) 0.0262(8) 0.0379(9) 0.0036(7) 0.0228(8) -0.0012(7)
C13 0.0459(10) 0.0341(9) 0.0187(8) -0.0003(7) 0.0104(7) -0.0076(8)
C3 0.0166(6) 0.0137(6) 0.0130(6) 0.0026(5) 0.0055(5) 0.0022(5)

loop_
_atom_type_symbol
_atom_type_description
_atom_type_scat_dispersion_real
_atom_type_scat_dispersion_imag
_atom_type_scat_source
C C 0.0033 0.0016 'International Tables Vol C Tables 4.2.6.8 and 6.1.1.4'
H H 0.0000 0.0000 'International Tables Vol C Tables 4.2.6.8 and 6.1.1.4'
B B 0.0013 0.0007 'International Tables Vol C Tables 4.2.6.8 and 6.1.1.4'
O O 0.0106 0.0060 'International Tables Vol C Tables 4.2.6.8 and 6.1.1.4'

loop_
_geom_angle_atom_site_label_1
_geom_angle_atom_site_label_2
_geom_angle_atom_site_label_3
_geom_angle
_geom_angle_site_symmetry_1
_geom_angle_site_symmetry_3
B1 O1 C12 106.76(12) . .
C6 C1 C2 121.40(13) 3_656 .
B1 O2 C9 107.20(11) . .
C1 C2 C3 118.42(13) . .
C1 C2 C15 119.70(13) . .
C3 C2 C15 121.85(12) . .
C7 C7 C8 120.75(16) 3_656 .
C7 C7 C6 119.64(15) 3_656 3_656
C8 C7 C6 119.60(12) . 3_656
C1 C6 C7 119.57(12) 3_656 3_656
C1 C6 C5 122.06(13) 3_656 .
C7 C6 C5 118.36(13) 3_656 .
C3 C8 C7 118.37(13) . .
C3 C8 C4 122.35(12) . .
C7 C8 C4 119.23(12) . .
C4 C5 C6 122.92(13) . .
O2 C9 C10 106.09(13) . .
O2 C9 C11 108.68(12) . .
C10 C9 C11 110.63(13) . .
O2 C9 C12 102.38(11) . .
C10 C9 C12 113.29(12) . .
C11 C9 C12 114.95(15) . .
O2 B1 O1 113.72(13) . .
O2 B1 C4 121.20(13) . .
O1 B1 C4 125.07(14) . .
O1 C12 C14 108.88(12) . .
O1 C12 C13 106.11(13) . .
C14 C12 C13 110.07(14) . .
O1 C12 C9 102.45(12) . .
C14 C12 C9 114.86(12) . .
C13 C12 C9 113.73(13) . .
C2 C15 C17 107.66(13) . .
C2 C15 C18 112.01(13) . .
C17 C15 C18 108.93(14) . .
C2 C15 C16 109.94(12) . .
C17 C15 C16 110.02(15) . .
C18 C15 C16 108.26(13) . .
C5 C4 C8 119.06(12) . .
C5 C4 B1 117.43(13) . .
C8 C4 B1 123.51(12) . .
C8 C3 C2 122.60(12) . .

loop_
_geom_bond_atom_site_label_1
_geom_bond_atom_site_label_2
_geom_bond_distance
_geom_bond_site_symmetry_2
O1 B1 1.358(2) .
O1 C12 1.4588(18) .
C1 C6 1.383(2) 3_656
C1 C2 1.385(2) .
O2 B1 1.357(2) .
O2 C9 1.4499(18) .
C2 C3 1.387(2) .
C2 C15 1.520(2) .
C7 C7 1.409(3) 3_656
C7 C8 1.409(2) .
C7 C6 1.415(2) 3_656
C6 C1 1.383(2) 3_656
C6 C7 1.415(2) 3_656
C6 C5 1.425(2) .
C8 C3 1.386(2) .
C8 C4 1.444(2) .
C5 C4 1.352(2) .
C9 C10 1.507(2) .
C9 C11 1.510(2) .
C9 C12 1.551(2) .
B1 C4 1.556(2) .
C12 C14 1.508(2) .
C12 C13 1.510(2) .
C18 C15 1.519(2) .
C17 C15 1.520(2) .
C16 C15 1.522(2) .

loop_
_geom_torsion_atom_site_label_1
_geom_torsion_atom_site_label_2
_geom_torsion_atom_site_label_3
_geom_torsion_atom_site_label_4
_geom_torsion
_geom_torsion_site_symmetry_1
C6 C1 C2 C3 -1.2(2) 3_656
C6 C1 C2 C15 -179.11(12) 3_656
C7 C7 C8 C3 178.08(14) 3_656
C6 C7 C8 C3 -1.81(18) 3_656
C7 C7 C8 C4 0.4(2) 3_656
C6 C7 C8 C4 -179.50(11) 3_656
C1 C6 C5 C4 -177.47(13) 3_656
C7 C6 C5 C4 2.24(19) 3_656
B1 O2 C9 C10 96.47(13) .
B1 O2 C9 C11 -144.54(13) .
B1 O2 C9 C12 -22.52(14) .
C9 O2 B1 O1 9.65(16) .
C9 O2 B1 C4 -169.25(12) .
C12 O1 B1 O2 8.95(16) .
C12 O1 B1 C4 -172.20(13) .
B1 O1 C12 C14 -144.12(13) .
B1 O1 C12 C13 97.44(14) .
B1 O1 C12 C9 -22.08(14) .
O2 C9 C12 O1 26.83(13) .
C10 C9 C12 O1 -86.97(14) .
C11 C9 C12 O1 144.46(12) .
O2 C9 C12 C14 144.71(12) .
C10 C9 C12 C14 30.91(18) .
C11 C9 C12 C14 -97.66(15) .
O2 C9 C12 C13 -87.21(15) .
C10 C9 C12 C13 158.99(12) .
C11 C9 C12 C13 30.42(17) .
C1 C2 C15 C17 70.53(18) .
C3 C2 C15 C17 -107.33(17) .
C1 C2 C15 C18 -169.74(13) .
C3 C2 C15 C18 12.40(19) .
C1 C2 C15 C16 -49.32(18) .
C3 C2 C15 C16 132.82(14) .
C6 C5 C4 C8 -1.76(19) .
C6 C5 C4 B1 178.41(12) .
C3 C8 C4 C5 -177.18(12) .
C7 C8 C4 C5 0.42(18) .
C3 C8 C4 B1 2.65(19) .
C7 C8 C4 B1 -179.76(12) .
O2 B1 C4 C5 38.11(19) .
O1 B1 C4 C5 -140.66(14) .
O2 B1 C4 C8 -141.72(14) .
O1 B1 C4 C8 39.5(2) .
C7 C8 C3 C2 0.63(19) .
C4 C8 C3 C2 178.24(12) .
C1 C2 C3 C8 0.9(2) .
C15 C2 C3 C8 178.75(12) .
